data_2107254
loop_
_publ_author_name
'Julien-Pouzol, M.'
'Jaulmes, S.'
'Dagron, C.'

_publ_section_title
;
 Structure du trisulfure de lanthane et de gallium
;
_journal_name_full 'Acta Crystallographica B (24,1968-38,1982)'
_journal_page_first 1566
_journal_page_last 1568
_journal_volume 38
_journal_year 1982
_chemical_formula_sum 'Ga La S3'
_space_group_IT_number 14
_symmetry_space_group_name_Hall '-P 2ybc'
_symmetry_space_group_name_H-M 'P 1 21/c 1'
_cell_angle_alpha 90
_cell_angle_beta 137.7
_cell_angle_gamma 90
_cell_formula_units_Z 12
_cell_length_a 15.17
_cell_length_b 10.56
_cell_length_c 12.82
_cell_volume 1382.167
_citation_journal_id_ASTM ACBCAR
_cod_data_source_file Julien-Pouzol_ACBCAR_1982_262.cif
_cod_data_source_block Ga1La1S3
_cod_original_cell_volume 1382.168
_cod_original_formula_sum 'Ga1 La1 S3'
_cod_database_code 2107254

loop_
_symmetry_equiv_pos_as_xyz
x,y,z
-x,y+1/2,-z+1/2
-x,-y,-z
x,-y-1/2,z-1/2

loop_
_atom_site_label
_atom_site_type_symbol
_atom_site_fract_x
_atom_site_fract_y
_atom_site_fract_z
_atom_site_occupancy
_atom_site_U_iso_or_equiv
La2 La 0.514 0.0536 0.8399 1 0.0
S3 S 0.7519 0.0505 0.4294 1 0.0
Ga2 Ga 0.8005 0.2312 0.3769 1 0.0
S4 S 0.7544 0.0922 0.9292 1 0.0
Ga1 Ga 0.742 0.0832 0.5976 1 0.0
S7 S 0.4375 0.1885 0.2316 1 0.0
Ga3 Ga 0.3156 0.2526 0.4842 1 0.0
S2 S 0.401 0.0769 0.4856 1 0.0
La1 La 0.9452 0.0284 0.2719 1 0.0
S1 S 0.9362 0.0201 0.8307 1 0.0
S5 S 0.3294 0.0915 0.8722 1 0.0
S9 S 0.106 0.2631 0.3552 1 0.0
S6 S 0.0041 0.1629 0.5175 1 0.0
La3 La 0.188 0.1463 0.1314 1 0.0
S8 S 0.6967 0.2237 0.1258 1 0.0
